data_4512263
loop_
_publ_author_name
'Shen, Junju'
'Zhang, Caifeng'
'Yu, Tanlai'
'An, Li'
'Fu, Yunlong'

_publ_section_title
;
 Structural and Functional Modulation of Five 4-Cyanopyridinium
 Iodoargentates Built Up from Cubane-like Ag4I4Nodes
;
_journal_issue 12
_journal_name_full 'Crystal Growth &amp; Design'
_journal_page_first 6337
_journal_paper_doi 10.1021/cg5010769
_journal_volume 14
_journal_year 2014
_chemical_formula_moiety 'Ag4 I6, 2(C9 H11 N2)'
_chemical_formula_sum 'C18 H22 Ag4 I6 N4'
_chemical_formula_weight 1487.28
_chemical_name_systematic
; 
 ? 
;
_space_group_IT_number 19
_symmetry_cell_setting orthorhombic
_symmetry_space_group_name_Hall 'P 2ac 2ab'
_symmetry_space_group_name_H-M 'P 21 21 21'
_atom_sites_solution_hydrogens geom
_atom_sites_solution_primary direct
_atom_sites_solution_secondary difmap
_audit_creation_method SHELXL-97
_cell_angle_alpha 90.00
_cell_angle_beta 90.00
_cell_angle_gamma 90.00
_cell_formula_units_Z 4
_cell_length_a 11.83328(17)
_cell_length_b 11.9072(2)
_cell_length_c 22.0907(3)
_cell_measurement_reflns_used 8951
_cell_measurement_temperature 100.00(10)
_cell_measurement_theta_max 30.6160
_cell_measurement_theta_min 3.2440
_cell_volume 3112.61(8)
_computing_cell_refinement
;
CrysAlisPro, Agilent Technologies,
Version 1.171.37.33 (release 27-03-2014 CrysAlis171 .NET)
(compiled Mar 27 2014,17:12:48)
;
_computing_data_collection
;
CrysAlisPro, Agilent Technologies,
Version 1.171.37.33 (release 27-03-2014 CrysAlis171 .NET)
(compiled Mar 27 2014,17:12:48)
;
_computing_data_reduction
;
CrysAlisPro, Agilent Technologies,
Version 1.171.37.33 (release 27-03-2014 CrysAlis171 .NET)
(compiled Mar 27 2014,17:12:48)
;
_computing_structure_refinement 'SHELXL-97 (Sheldrick, 1997)'
_computing_structure_solution 'SHELXS-97 (Sheldrick, 1990)'
_diffrn_ambient_temperature 100.00(10)
_diffrn_detector_area_resol_mean 16.0710
_diffrn_measured_fraction_theta_full 0.998
_diffrn_measured_fraction_theta_max 0.998
_diffrn_measurement_device_type 'Xcalibur, Eos, Gemini'
_diffrn_measurement_method '\w scans'
_diffrn_radiation_monochromator graphite
_diffrn_radiation_source 'fine-focus sealed tube'
_diffrn_radiation_type MoK\a
_diffrn_radiation_wavelength 0.71073
_diffrn_reflns_av_R_equivalents 0.0261
_diffrn_reflns_av_sigmaI/netI 0.0390
_diffrn_reflns_limit_h_max 14
_diffrn_reflns_limit_h_min -9
_diffrn_reflns_limit_k_max 13
_diffrn_reflns_limit_k_min -14
_diffrn_reflns_limit_l_max 23
_diffrn_reflns_limit_l_min -26
_diffrn_reflns_number 12458
_diffrn_reflns_theta_full 25.00
_diffrn_reflns_theta_max 25.00
_diffrn_reflns_theta_min 3.05
_exptl_absorpt_coefficient_mu 8.446
_exptl_absorpt_correction_T_max 0.7857
_exptl_absorpt_correction_T_min 0.6775
_exptl_absorpt_correction_type multi-scan
_exptl_absorpt_process_details
;
CrysAlisPro, Agilent Technologies,
Version 1.171.37.33 (release 27-03-2014 CrysAlis171 .NET)
(compiled Mar 27 2014,17:12:48)
Empirical absorption correction using spherical harmonics,
 implemented in SCALE3 ABSPACK scaling algorithm.
;
_exptl_crystal_colour yellow
_exptl_crystal_density_diffrn 3.174
_exptl_crystal_density_method 'not measured'
_exptl_crystal_description block
_exptl_crystal_F_000 2656
_exptl_crystal_size_max 0.05
_exptl_crystal_size_mid 0.04
_exptl_crystal_size_min 0.03
_refine_diff_density_max 0.770
_refine_diff_density_min -0.670
_refine_diff_density_rms 0.134
_refine_ls_abs_structure_details 'Flack H D (1983), Acta Cryst. A39, 876-881'
_refine_ls_abs_structure_Flack -0.01(2)
_refine_ls_extinction_method none
_refine_ls_goodness_of_fit_ref 1.046
_refine_ls_hydrogen_treatment mixed
_refine_ls_matrix_type full
_refine_ls_number_parameters 291
_refine_ls_number_reflns 5456
_refine_ls_number_restraints 0
_refine_ls_restrained_S_all 1.046
_refine_ls_R_factor_all 0.0244
_refine_ls_R_factor_gt 0.0230
_refine_ls_shift/su_max 0.001
_refine_ls_shift/su_mean 0.000
_refine_ls_structure_factor_coef Fsqd
_refine_ls_weighting_details 'calc w=1/[\s^2^(Fo^2^)+(0.0157P)^2^+0.0000P] where P=(Fo^2^+2Fc^2^)/3'
_refine_ls_weighting_scheme calc
_refine_ls_wR_factor_gt 0.0435
_refine_ls_wR_factor_ref 0.0441
_reflns_number_gt 5266
_reflns_number_total 5456
_reflns_threshold_expression >2sigma(I)
_cod_data_source_file cg5010769_si_002.cif
_cod_data_source_block 3a
_cod_depositor_comments 'Adding full bibliography for 4512259--4512265.cif.'
_cod_database_code 4512263

loop_
_symmetry_equiv_pos_as_xyz
'x, y, z'
'-x+1/2, -y, z+1/2'
'-x, y+1/2, -z+1/2'
'x+1/2, -y+1/2, -z'

loop_
_atom_site_label
_atom_site_type_symbol
_atom_site_fract_x
_atom_site_fract_y
_atom_site_fract_z
_atom_site_U_iso_or_equiv
_atom_site_adp_type
_atom_site_occupancy
_atom_site_symmetry_multiplicity
_atom_site_calc_flag
_atom_site_refinement_flags
Ag1 Ag 0.33321(4) 0.64316(5) 0.06881(2) 0.02016(13) Uani 1 1 d .
Ag2 Ag 0.55095(4) 0.80868(5) 0.07598(2) 0.02057(13) Uani 1 1 d .
Ag3 Ag 0.40289(4) 0.79839(5) 0.19732(2) 0.01969(12) Uani 1 1 d .
Ag4 Ag 0.55482(4) 0.58674(5) 0.15948(2) 0.01934(13) Uani 1 1 d .
I1 I 0.55663(3) 0.58147(4) 0.028844(17) 0.01454(10) Uani 1 1 d .
I2 I 0.32124(3) 0.88123(4) 0.081327(16) 0.01485(10) Uani 1 1 d .
I3 I 0.64313(3) 0.80120(4) 0.198874(17) 0.01571(10) Uani 1 1 d .
I4 I 0.32001(3) 0.56893(4) 0.193182(16) 0.01451(10) Uani 1 1 d .
I5 I 0.17528(4) 0.53996(4) -0.005455(17) 0.01776(10) Uani 1 1 d .
I6 I 0.29812(3) 0.94345(4) 0.278547(17) 0.01791(11) Uani 1 1 d .
N1 N 0.4902(4) 0.6883(5) 0.8621(2) 0.0136(13) Uani 1 1 d .
N2 N 0.3473(5) 1.0873(6) 0.9406(2) 0.0255(15) Uani 1 1 d .
N3 N 0.6020(4) 0.7338(5) 0.3760(2) 0.0149(13) Uani 1 1 d .
N4 N 0.1653(6) 0.6343(6) 0.3638(3) 0.0345(17) Uani 1 1 d .
C1 C 0.3955(5) 0.6929(6) 0.8965(3) 0.0168(15) Uani 1 1 d .
H1 H 0.3564 0.6275 0.9060 0.020 Uiso 1 1 calc R
C2 C 0.3575(5) 0.7959(6) 0.9175(2) 0.0144(15) Uani 1 1 d .
H2 H 0.2919 0.7995 0.9406 0.017 Uiso 1 1 calc R
C3 C 0.4158(5) 0.8928(6) 0.9045(3) 0.0129(15) Uani 1 1 d .
C4 C 0.5158(6) 0.8856(7) 0.8697(3) 0.0179(16) Uani 1 1 d .
H4 H 0.5577 0.9494 0.8606 0.021 Uiso 1 1 calc R
C5 C 0.5497(5) 0.7801(6) 0.8496(3) 0.0140(16) Uani 1 1 d .
H5 H 0.6156 0.7737 0.8269 0.017 Uiso 1 1 calc R
C6 C 0.3797(6) 1.0012(7) 0.9251(3) 0.0178(16) Uani 1 1 d .
C7 C 0.5243(5) 0.5790(6) 0.8363(3) 0.0182(16) Uani 1 1 d .
H7A H 0.5108 0.5197 0.8655 0.022 Uiso 1 1 calc R
H7B H 0.6044 0.5799 0.8269 0.022 Uiso 1 1 calc R
C8 C 0.4564(6) 0.5566(6) 0.7789(3) 0.0213(17) Uani 1 1 d .
H8A H 0.4813 0.4857 0.7619 0.026 Uiso 1 1 calc R
H8B H 0.3776 0.5479 0.7901 0.026 Uiso 1 1 calc R
C9 C 0.4642(6) 0.6448(7) 0.7307(3) 0.0259(18) Uani 1 1 d .
H9A H 0.4337 0.7142 0.7457 0.039 Uiso 1 1 calc R
H9B H 0.4219 0.6213 0.6958 0.039 Uiso 1 1 calc R
H9C H 0.5419 0.6555 0.7196 0.039 Uiso 1 1 calc R
C10 C 0.5687(6) 0.6417(6) 0.3468(3) 0.0183(16) Uani 1 1 d .
H10 H 0.6221 0.5959 0.3283 0.022 Uiso 1 1 calc R
C11 C 0.4570(5) 0.6137(6) 0.3440(3) 0.0156(15) Uani 1 1 d .
H11 H 0.4339 0.5501 0.3229 0.019 Uiso 1 1 calc R
C12 C 0.3780(5) 0.6816(7) 0.3730(3) 0.0182(17) Uani 1 1 d .
C13 C 0.4149(5) 0.7755(6) 0.4035(3) 0.0186(16) Uani 1 1 d .
H13 H 0.3634 0.8224 0.4229 0.022 Uiso 1 1 calc R
C14 C 0.5289(5) 0.7993(6) 0.4052(3) 0.0156(15) Uani 1 1 d .
H14 H 0.5548 0.8612 0.4268 0.019 Uiso 1 1 calc R
C15 C 0.2585(6) 0.6556(7) 0.3684(3) 0.0236(18) Uani 1 1 d .
C16 C 0.7245(5) 0.7613(7) 0.3779(3) 0.0220(17) Uani 1 1 d .
H16A H 0.7335 0.8420 0.3812 0.026 Uiso 1 1 calc R
H16B H 0.7595 0.7376 0.3403 0.026 Uiso 1 1 calc R
C17 C 0.7839(5) 0.7056(7) 0.4300(3) 0.0275(19) Uani 1 1 d .
H17A H 0.7713 0.6251 0.4283 0.033 Uiso 1 1 calc R
H17B H 0.7530 0.7332 0.4679 0.033 Uiso 1 1 calc R
C18 C 0.9087(6) 0.7290(7) 0.4280(3) 0.031(2) Uani 1 1 d .
H18A H 0.9382 0.7072 0.3892 0.047 Uiso 1 1 calc R
H18B H 0.9461 0.6870 0.4592 0.047 Uiso 1 1 calc R
H18C H 0.9217 0.8078 0.4342 0.047 Uiso 1 1 calc R

loop_
_atom_site_aniso_label
_atom_site_aniso_U_11
_atom_site_aniso_U_22
_atom_site_aniso_U_33
_atom_site_aniso_U_23
_atom_site_aniso_U_13
_atom_site_aniso_U_12
Ag1 0.0211(3) 0.0199(3) 0.0196(2) 0.0004(2) 0.0011(2) -0.0001(3)
Ag2 0.0187(3) 0.0214(3) 0.0216(2) 0.0002(2) -0.0007(2) 0.0023(3)
Ag3 0.0197(3) 0.0189(3) 0.0204(2) 0.0001(3) -0.0009(2) 0.0001(3)
Ag4 0.0198(3) 0.0200(3) 0.0183(2) 0.0004(2) -0.0020(2) 0.0007(3)
I1 0.0144(2) 0.0154(3) 0.01379(18) 0.00060(19) 0.00066(16) -0.0001(2)
I2 0.0159(2) 0.0152(3) 0.01347(18) 0.00000(18) -0.00116(16) 0.0020(2)
I3 0.0163(2) 0.0153(3) 0.01557(18) -0.0010(2) -0.00226(16) 0.0000(2)
I4 0.01366(19) 0.0144(3) 0.01544(18) 0.00260(19) -0.00175(16) -0.0005(2)
I5 0.0188(2) 0.0180(3) 0.01644(19) -0.0001(2) 0.00133(17) -0.0026(2)
I6 0.0178(2) 0.0208(3) 0.01512(18) -0.0015(2) 0.00020(16) -0.0038(2)
N1 0.013(3) 0.021(4) 0.007(2) 0.002(3) 0.002(2) 0.004(3)
N2 0.025(3) 0.026(4) 0.026(3) -0.001(3) 0.002(3) -0.003(3)
N3 0.019(3) 0.010(3) 0.016(3) 0.002(3) 0.003(2) 0.001(3)
N4 0.032(4) 0.031(5) 0.041(4) -0.002(3) -0.002(3) 0.001(4)
C1 0.016(3) 0.014(4) 0.020(3) 0.005(3) -0.005(3) -0.005(3)
C2 0.010(3) 0.023(4) 0.010(3) -0.002(3) -0.002(2) -0.003(3)
C3 0.013(3) 0.014(4) 0.011(3) -0.001(3) -0.003(2) 0.000(3)
C4 0.022(4) 0.015(4) 0.017(3) 0.001(3) -0.001(3) -0.012(4)
C5 0.010(3) 0.022(5) 0.010(3) -0.001(3) 0.000(3) -0.008(3)
C6 0.017(4) 0.023(5) 0.014(3) 0.000(3) -0.001(3) -0.005(4)
C7 0.014(3) 0.020(4) 0.021(3) 0.007(3) -0.001(3) 0.005(4)
C8 0.024(4) 0.017(4) 0.023(3) -0.002(3) -0.004(3) 0.002(4)
C9 0.029(4) 0.032(5) 0.017(3) -0.001(3) -0.005(3) 0.002(4)
C10 0.032(4) 0.012(4) 0.011(3) 0.005(3) -0.001(3) 0.008(4)
C11 0.021(4) 0.005(4) 0.021(3) 0.002(3) -0.009(3) 0.001(3)
C12 0.014(3) 0.024(5) 0.016(3) 0.005(3) -0.002(3) -0.009(4)
C13 0.022(4) 0.018(4) 0.016(3) 0.000(3) 0.001(3) 0.003(3)
C14 0.014(3) 0.012(4) 0.021(3) 0.002(3) 0.001(3) -0.002(3)
C15 0.027(4) 0.018(5) 0.025(4) -0.001(3) 0.002(3) -0.001(4)
C16 0.020(4) 0.014(4) 0.032(4) 0.005(4) 0.005(3) 0.005(4)
C17 0.020(4) 0.036(5) 0.027(4) 0.013(4) -0.004(3) -0.007(4)
C18 0.031(4) 0.036(6) 0.026(4) -0.003(4) -0.002(3) -0.006(4)

loop_
_atom_type_symbol
_atom_type_description
_atom_type_scat_dispersion_real
_atom_type_scat_dispersion_imag
_atom_type_scat_source
C C 0.0033 0.0016 'International Tables Vol C Tables 4.2.6.8 and 6.1.1.4'
H H 0.0000 0.0000 'International Tables Vol C Tables 4.2.6.8 and 6.1.1.4'
N N 0.0061 0.0033 'International Tables Vol C Tables 4.2.6.8 and 6.1.1.4'
Ag Ag -0.8971 1.1015 'International Tables Vol C Tables 4.2.6.8 and 6.1.1.4'
I I -0.4742 1.8119 'International Tables Vol C Tables 4.2.6.8 and 6.1.1.4'

loop_
_geom_angle_atom_site_label_1
_geom_angle_atom_site_label_2
_geom_angle_atom_site_label_3
_geom_angle
_geom_angle_site_symmetry_1
_geom_angle_site_symmetry_3
I5 Ag1 I2 117.66(2) . .
I5 Ag1 I1 108.90(2) . .
I2 Ag1 I1 109.18(2) . .
I5 Ag1 I4 112.97(2) . .
I2 Ag1 I4 102.07(2) . .
I1 Ag1 I4 105.23(2) . .
I5 Ag2 I2 109.18(2) 4_565 .
I5 Ag2 I1 112.86(2) 4_565 .
I2 Ag2 I1 108.62(2) . .
I5 Ag2 I3 109.87(2) 4_565 .
I2 Ag2 I3 109.011(19) . .
I1 Ag2 I3 107.22(2) . .
I6 Ag3 I3 115.50(2) . .
I6 Ag3 I4 116.99(2) . .
I3 Ag3 I4 110.43(2) . .
I6 Ag3 I2 102.09(2) . .
I3 Ag3 I2 109.79(2) . .
I4 Ag3 I2 100.312(19) . .
I6 Ag4 I4 115.37(2) 3_645 .
I6 Ag4 I1 118.15(2) 3_645 .
I4 Ag4 I1 105.286(19) . .
I6 Ag4 I3 99.58(2) 3_645 .
I4 Ag4 I3 109.59(2) . .
I1 Ag4 I3 108.50(2) . .
Ag1 I1 Ag4 71.425(17) . .
Ag1 I1 Ag2 68.345(18) . .
Ag4 I1 Ag2 67.697(18) . .
Ag1 I2 Ag2 69.383(19) . .
Ag1 I2 Ag3 74.456(18) . .
Ag2 I2 Ag3 67.527(16) . .
Ag3 I3 Ag4 67.964(18) . .
Ag3 I3 Ag2 67.451(16) . .
Ag4 I3 Ag2 67.249(18) . .
Ag4 I4 Ag1 71.342(16) . .
Ag4 I4 Ag3 67.271(18) . .
Ag1 I4 Ag3 73.979(18) . .
Ag1 I5 Ag2 113.45(2) . 4_465
Ag3 I6 Ag4 114.67(2) . 3_655
C5 N1 C1 121.3(6) . .
C5 N1 C7 120.1(5) . .
C1 N1 C7 118.5(6) . .
C10 N3 C14 121.6(6) . .
C10 N3 C16 119.0(6) . .
C14 N3 C16 119.4(6) . .
N1 C1 C2 119.5(6) . .
N1 C1 H1 120.3 . .
C2 C1 H1 120.3 . .
C3 C2 C1 120.6(6) . .
C3 C2 H2 119.7 . .
C1 C2 H2 119.7 . .
C2 C3 C4 118.9(6) . .
C2 C3 C6 122.6(6) . .
C4 C3 C6 118.5(6) . .
C5 C4 C3 118.1(6) . .
C5 C4 H4 121.0 . .
C3 C4 H4 121.0 . .
N1 C5 C4 121.6(6) . .
N1 C5 H5 119.2 . .
C4 C5 H5 119.2 . .
N2 C6 C3 177.6(7) . .
N1 C7 C8 109.3(5) . .
N1 C7 H7A 109.8 . .
C8 C7 H7A 109.8 . .
N1 C7 H7B 109.8 . .
C8 C7 H7B 109.8 . .
H7A C7 H7B 108.3 . .
C9 C8 C7 115.9(6) . .
C9 C8 H8A 108.3 . .
C7 C8 H8A 108.3 . .
C9 C8 H8B 108.3 . .
C7 C8 H8B 108.3 . .
H8A C8 H8B 107.4 . .
C8 C9 H9A 109.5 . .
C8 C9 H9B 109.5 . .
H9A C9 H9B 109.5 . .
C8 C9 H9C 109.5 . .
H9A C9 H9C 109.5 . .
H9B C9 H9C 109.5 . .
N3 C10 C11 120.7(7) . .
N3 C10 H10 119.7 . .
C11 C10 H10 119.7 . .
C10 C11 C12 119.2(7) . .
C10 C11 H11 120.4 . .
C12 C11 H11 120.4 . .
C13 C12 C11 119.0(6) . .
C13 C12 C15 121.1(7) . .
C11 C12 C15 119.9(7) . .
C12 C13 C14 119.3(6) . .
C12 C13 H13 120.3 . .
C14 C13 H13 120.3 . .
N3 C14 C13 120.2(7) . .
N3 C14 H14 119.9 . .
C13 C14 H14 119.9 . .
N4 C15 C12 178.7(9) . .
N3 C16 C17 112.4(6) . .
N3 C16 H16A 109.1 . .
C17 C16 H16A 109.1 . .
N3 C16 H16B 109.1 . .
C17 C16 H16B 109.1 . .
H16A C16 H16B 107.9 . .
C16 C17 C18 110.7(6) . .
C16 C17 H17A 109.5 . .
C18 C17 H17A 109.5 . .
C16 C17 H17B 109.5 . .
C18 C17 H17B 109.5 . .
H17A C17 H17B 108.1 . .
C17 C18 H18A 109.5 . .
C17 C18 H18B 109.5 . .
H18A C18 H18B 109.5 . .
C17 C18 H18C 109.5 . .
H18A C18 H18C 109.5 . .
H18B C18 H18C 109.5 . .

loop_
_geom_bond_atom_site_label_1
_geom_bond_atom_site_label_2
_geom_bond_distance
_geom_bond_site_symmetry_2
Ag1 I5 2.7737(7) .
Ag1 I2 2.8518(7) .
Ag1 I1 2.8825(6) .
Ag1 I4 2.8904(6) .
Ag2 I5 2.8001(7) 4_565
Ag2 I2 2.8546(6) .
Ag2 I1 2.8998(8) .
Ag2 I3 2.9270(6) .
Ag3 I6 2.7822(7) .
Ag3 I3 2.8432(6) .
Ag3 I4 2.9043(7) .
Ag3 I2 2.9107(6) .
Ag4 I6 2.7954(7) 3_645
Ag4 I4 2.8844(6) .
Ag4 I1 2.8866(6) .
Ag4 I3 2.8931(7) .
I5 Ag2 2.8001(7) 4_465
I6 Ag4 2.7954(7) 3_655
N1 C5 1.329(9) .
N1 C1 1.356(8) .
N1 C7 1.477(9) .
N2 C6 1.147(9) .
N3 C10 1.331(9) .
N3 C14 1.333(8) .
N3 C16 1.486(8) .
N4 C15 1.136(9) .
C1 C2 1.387(9) .
C1 H1 0.9300 .
C2 C3 1.375(9) .
C2 H2 0.9300 .
C3 C4 1.412(9) .
C3 C6 1.433(10) .
C4 C5 1.391(10) .
C4 H4 0.9300 .
C5 H5 0.9300 .
C7 C8 1.524(8) .
C7 H7A 0.9700 .
C7 H7B 0.9700 .
C8 C9 1.500(9) .
C8 H8A 0.9700 .
C8 H8B 0.9700 .
C9 H9A 0.9600 .
C9 H9B 0.9600 .
C9 H9C 0.9600 .
C10 C11 1.365(9) .
C10 H10 0.9300 .
C11 C12 1.391(9) .
C11 H11 0.9300 .
C12 C13 1.378(10) .
C12 C15 1.451(10) .
C13 C14 1.379(8) .
C13 H13 0.9300 .
C14 H14 0.9300 .
C16 C17 1.504(9) .
C16 H16A 0.9700 .
C16 H16B 0.9700 .
C17 C18 1.504(9) .
C17 H17A 0.9700 .
C17 H17B 0.9700 .
C18 H18A 0.9600 .
C18 H18B 0.9600 .
C18 H18C 0.9600 .
